data_7249377
loop_
_publ_author_name
'Jeon, Ie-Rang'
'Jeannin, Olivier'
'Robert, Antoine'
'Barri\`ere, Fr\'ed\'eric'
'Fourmigu\'e, Marc'

_publ_section_title
;
 N-Iodophthalimide as a halogen bond donor, a comparison with
 N-iodosuccinimide and N-iodosaccharin
;
_journal_issue 42
_journal_name_full CrystEngComm
_journal_page_first 6075
_journal_page_last 6081
_journal_paper_doi 10.1039/D4CE00654B
_journal_volume 26
_journal_year 2024
_chemical_absolute_configuration ;
_chemical_formula_moiety 'C8 H4 I N O2'
_chemical_formula_sum 'C8 H4 I N O2'
_chemical_formula_weight 273.02
_chemical_name_common NIPht
_chemical_name_systematic N-iodophtalimide
_space_group_IT_number 19
_space_group_name_Hall 'P 2ac 2ab'
_space_group_name_H-M_alt 'P 21 21 21'
_symmetry_cell_setting orthorhombic
_symmetry_Int_Tables_number 19
_symmetry_space_group_name_Hall 'P 2ac 2ab'
_symmetry_space_group_name_H-M 'P 21 21 21'
_atom_sites_solution_hydrogens geom
_atom_sites_solution_primary 'direct - structure invariant direct methods'
_atom_sites_solution_secondary 'direct - structure invariant direct methods'
_audit_conform_dict_location ftp://ftp.iucr.org/pub/cif_core.dic
_audit_conform_dict_name cif_core.dic
_audit_conform_dict_version 2.4.3
_audit_creation_date 2018-02-19T15:55:47-00:00
_audit_creation_method 'WinGX routine CIF_UPDATE'
_audit_update_record
;
2024-06-27 deposited with the CCDC.	2024-09-25 downloaded from the CCDC.
;
_cell_angle_alpha 90
_cell_angle_beta 90
_cell_angle_gamma 90
_cell_formula_units_Z 4
_cell_length_a 4.9049(2)
_cell_length_b 7.0364(2)
_cell_length_c 24.1144(8)
_cell_measurement_reflns_used 2804
_cell_measurement_temperature 296(2)
_cell_measurement_theta_max 25.95
_cell_measurement_theta_min 3.02
_cell_measurement_wavelength 0.71073
_cell_volume 832.26(5)
_computing_cell_refinement 'Bruker APEX2 (Bruker, 2014)'
_computing_data_collection 'Bruker APEX2 (Bruker, 2014)'
_computing_data_reduction 'Bruker APEX2 (Bruker, 2014)'
_computing_molecular_graphics 'Ortep for Windows (Farrugia, 2012)'
_computing_publication_material 'WinGX publication routines (Farrugia, 2012)'
_computing_structure_refinement 'SHELXL-2014/7 (Sheldrick, 2014)'
_computing_structure_solution 'SIR-92 (Altomare et al., 1994)'
_diffrn_ambient_temperature 296(2)
_diffrn_detector 'CCD plate'
_diffrn_measured_fraction_theta_full 0.998
_diffrn_measured_fraction_theta_max 0.996
_diffrn_measurement_device_type 'APEXII, Bruker-AXS'
_diffrn_measurement_method 'CCD rotation images, thick slices'
_diffrn_orient_matrix_UB_11 -0.115137
_diffrn_orient_matrix_UB_12 -0.05801
_diffrn_orient_matrix_UB_13 -0.029744
_diffrn_orient_matrix_UB_21 -0.164224
_diffrn_orient_matrix_UB_22 0.065617
_diffrn_orient_matrix_UB_23 0.015405
_diffrn_orient_matrix_UB_31 0.036602
_diffrn_orient_matrix_UB_32 0.111924
_diffrn_orient_matrix_UB_33 -0.024448
_diffrn_radiation_probe x-ray
_diffrn_radiation_source 'fine-focus sealed tube'
_diffrn_radiation_type MoK\a
_diffrn_radiation_wavelength 0.71073
_diffrn_reflns_av_R_equivalents 0.027
_diffrn_reflns_av_unetI/netI 0.0324
_diffrn_reflns_Laue_measured_fraction_full 0.998
_diffrn_reflns_Laue_measured_fraction_max 0.996
_diffrn_reflns_limit_h_max 5
_diffrn_reflns_limit_h_min -6
_diffrn_reflns_limit_k_max 9
_diffrn_reflns_limit_k_min -9
_diffrn_reflns_limit_l_max 31
_diffrn_reflns_limit_l_min -31
_diffrn_reflns_number 5953
_diffrn_reflns_point_group_measured_fraction_full 0.999
_diffrn_reflns_point_group_measured_fraction_max 0.996
_diffrn_reflns_theta_full 25.242
_diffrn_reflns_theta_max 27.502
_diffrn_reflns_theta_min 3.016
_diffrn_standards_number 0
_exptl_absorpt_coefficient_mu 3.801
_exptl_absorpt_correction_T_max 0.859
_exptl_absorpt_correction_T_min 0.761
_exptl_absorpt_correction_type multi-scan
_exptl_absorpt_process_details
;
  [Sheldrick, G.M. (2014). SADABS Bruker AXS Inc., Madison, Wisconsin, USA]
;
_exptl_crystal_colour colorless
_exptl_crystal_density_diffrn 2.179
_exptl_crystal_density_method 'not measured'
_exptl_crystal_description prism
_exptl_crystal_F_000 512
_exptl_crystal_size_max 0.14
_exptl_crystal_size_mid 0.06
_exptl_crystal_size_min 0.04
_refine_diff_density_max 0.543
_refine_diff_density_min -1.018
_refine_diff_density_rms 0.108
_refine_ls_abs_structure_details
;
 Flack x determined using 680 quotients [(I+)-(I-)]/[(I+)+(I-)]
 (Parsons, Flack and Wagner, Acta Cryst. B69 (2013) 249-259).
;
_refine_ls_abs_structure_Flack 0.01(2)
_refine_ls_extinction_method none
_refine_ls_goodness_of_fit_ref 1.069
_refine_ls_hydrogen_treatment constr
_refine_ls_matrix_type full
_refine_ls_number_constraints 0
_refine_ls_number_parameters 109
_refine_ls_number_reflns 1914
_refine_ls_number_restraints 0
_refine_ls_restrained_S_all 1.069
_refine_ls_R_factor_all 0.0297
_refine_ls_R_factor_gt 0.0271
_refine_ls_shift/su_max 0
_refine_ls_shift/su_mean 0
_refine_ls_structure_factor_coef Fsqd
_refine_ls_weighting_details 'w=1/[\s^2^(Fo^2^)+(0.0279P)^2^] where P=(Fo^2^+2Fc^2^)/3'
_refine_ls_weighting_scheme calc
_refine_ls_wR_factor_gt 0.0559
_refine_ls_wR_factor_ref 0.0572
_reflns_Friedel_coverage 0.65
_reflns_Friedel_fraction_full 1
_reflns_Friedel_fraction_max 0.996
_reflns_number_gt 1807
_reflns_number_total 1914
_reflns_threshold_expression 'I > 2\s(I)'
_cod_data_source_file d4ce00654b1.cif
_cod_data_source_block shelx
_cod_depositor_comments 'Adding full bibliography for 7249377--7249386.cif.'
_cod_database_code 7249377

loop_
_symmetry_equiv_pos_as_xyz
'x, y, z'
'-x+1/2, -y, z+1/2'
'x+1/2, -y+1/2, -z'
'-x, y+1/2, -z+1/2'

loop_
_atom_site_label
_atom_site_type_symbol
_atom_site_fract_x
_atom_site_fract_y
_atom_site_fract_z
_atom_site_U_iso_or_equiv
_atom_site_adp_type
_atom_site_occupancy
_atom_site_site_symmetry_order
_atom_site_calc_flag
_atom_site_refinement_flags_posn
_atom_site_refinement_flags_adp
_atom_site_refinement_flags_occupancy
_atom_site_disorder_assembly
_atom_site_disorder_group
C1 C 1.1088(10) -0.0829(7) 0.6273(2) 0.0295(11) Uani 1 1 d . . . . .
C2 C 1.1058(12) 0.0674(7) 0.5908(2) 0.0329(12) Uani 1 1 d . . . . .
C3 C 1.2709(12) 0.0684(8) 0.5443(2) 0.0405(14) Uani 1 1 d . . . . .
H3 H 1.2683 0.1691 0.5193 0.049 Uiso 1 1 calc R U . . .
C4 C 1.4379(13) -0.0851(9) 0.5366(2) 0.0464(15) Uani 1 1 d . . . . .
H4 H 1.5513 -0.088 0.5057 0.056 Uiso 1 1 calc R U . . .
C5 C 1.4438(11) -0.2362(8) 0.5733(2) 0.0470(13) Uani 1 1 d . . . . .
H5 H 1.5619 -0.3373 0.567 0.056 Uiso 1 1 calc R U . . .
C6 C 1.2741(10) -0.2382(8) 0.6197(2) 0.0407(12) Uani 1 1 d . . . . .
H6 H 1.273 -0.3399 0.6443 0.049 Uiso 1 1 calc R U . . .
C7 C 0.9099(11) -0.0406(7) 0.6724(2) 0.0314(12) Uani 1 1 d . . . . .
C8 C 0.9100(11) 0.2108(7) 0.61099(19) 0.0337(11) Uani 1 1 d . . . . .
N1 N 0.7992(9) 0.1362(6) 0.65985(16) 0.0323(10) Uani 1 1 d . . . . .
O1 O 0.8556(8) -0.1364(5) 0.71234(15) 0.0480(10) Uani 1 1 d . . . . .
O2 O 0.8501(10) 0.3627(6) 0.59147(16) 0.0518(12) Uani 1 1 d . . . . .
I1 I 0.52836(7) 0.26855(4) 0.71075(2) 0.03523(12) Uani 1 1 d . . . . .

loop_
_atom_site_aniso_label
_atom_site_aniso_U_11
_atom_site_aniso_U_22
_atom_site_aniso_U_33
_atom_site_aniso_U_23
_atom_site_aniso_U_13
_atom_site_aniso_U_12
C1 0.025(3) 0.032(2) 0.032(3) -0.001(2) -0.004(2) -0.001(2)
C2 0.033(3) 0.037(3) 0.029(3) -0.004(2) -0.002(2) 0.000(2)
C3 0.039(4) 0.052(4) 0.030(3) 0.002(2) 0.005(3) 0.001(3)
C4 0.037(4) 0.065(4) 0.038(3) -0.014(3) 0.008(3) 0.000(3)
C5 0.039(3) 0.048(3) 0.055(3) -0.014(2) 0.000(3) 0.006(3)
C6 0.035(3) 0.041(3) 0.045(3) 0.000(3) -0.003(2) 0.004(3)
C7 0.030(3) 0.034(3) 0.030(2) 0.003(2) 0.000(2) -0.002(2)
C8 0.037(3) 0.037(3) 0.027(2) 0.003(2) 0.000(2) 0.004(2)
N1 0.032(3) 0.036(2) 0.029(2) 0.0020(18) 0.006(2) 0.006(2)
O1 0.045(2) 0.053(2) 0.046(2) 0.020(2) 0.014(2) 0.0046(18)
O2 0.069(3) 0.046(2) 0.041(2) 0.0124(18) 0.009(2) 0.015(2)
I1 0.0348(2) 0.03951(18) 0.03139(18) -0.00613(12) -0.00002(14) 0.00492(14)

loop_
_atom_type_symbol
_atom_type_description
_atom_type_scat_dispersion_real
_atom_type_scat_dispersion_imag
_atom_type_scat_source
C C 0.0033 0.0016 'International Tables Vol C Tables 4.2.6.8 and 6.1.1.4'
H H 0 0 'International Tables Vol C Tables 4.2.6.8 and 6.1.1.4'
N N 0.0061 0.0033 'International Tables Vol C Tables 4.2.6.8 and 6.1.1.4'
O O 0.0106 0.006 'International Tables Vol C Tables 4.2.6.8 and 6.1.1.4'
I I -0.4742 1.8119 'International Tables Vol C Tables 4.2.6.8 and 6.1.1.4'

loop_
_geom_angle_atom_site_label_1
_geom_angle_atom_site_label_2
_geom_angle_atom_site_label_3
_geom_angle
_geom_angle_site_symmetry_1
_geom_angle_site_symmetry_3
_geom_angle_publ_flag
C6 C1 C2 122.1(5) . . ?
C6 C1 C7 130.0(5) . . ?
C2 C1 C7 107.8(4) . . ?
C1 C2 C3 121.1(5) . . ?
C1 C2 C8 108.7(4) . . ?
C3 C2 C8 130.1(5) . . ?
C4 C3 C2 117.0(6) . . ?
C4 C3 H3 121.5 . . ?
C2 C3 H3 121.5 . . ?
C3 C4 C5 122.2(6) . . ?
C3 C4 H4 118.9 . . ?
C5 C4 H4 118.9 . . ?
C4 C5 C6 120.5(5) . . ?
C4 C5 H5 119.7 . . ?
C6 C5 H5 119.7 . . ?
C1 C6 C5 116.9(5) . . ?
C1 C6 H6 121.6 . . ?
C5 C6 H6 121.6 . . ?
O1 C7 N1 126.1(5) . . ?
O1 C7 C1 128.0(5) . . ?
N1 C7 C1 106.0(4) . . ?
O2 C8 N1 124.5(5) . . ?
O2 C8 C2 129.6(5) . . ?
N1 C8 C2 105.9(4) . . ?
C7 N1 C8 111.6(4) . . ?
C7 N1 I1 122.2(3) . . ?
C8 N1 I1 126.2(3) . . ?

loop_
_geom_bond_atom_site_label_1
_geom_bond_atom_site_label_2
_geom_bond_distance
_geom_bond_site_symmetry_2
_geom_bond_publ_flag
C1 C6 1.373(7) . ?
C1 C2 1.376(7) . ?
C1 C7 1.491(8) . ?
C2 C3 1.384(7) . ?
C2 C8 1.475(7) . ?
C3 C4 1.368(8) . ?
C3 H3 0.93 . ?
C4 C5 1.383(8) . ?
C4 H4 0.93 . ?
C5 C6 1.394(8) . ?
C5 H5 0.93 . ?
C6 H6 0.93 . ?
C7 O1 1.205(6) . ?
C7 N1 1.391(6) . ?
C8 O2 1.205(6) . ?
C8 N1 1.399(6) . ?
N1 I1 2.034(4) . ?

loop_
_geom_torsion_atom_site_label_1
_geom_torsion_atom_site_label_2
_geom_torsion_atom_site_label_3
_geom_torsion_atom_site_label_4
_geom_torsion
_geom_torsion_site_symmetry_1
_geom_torsion_site_symmetry_2
_geom_torsion_site_symmetry_3
_geom_torsion_site_symmetry_4
_geom_torsion_publ_flag
C6 C1 C2 C3 0.1(8) . . . . ?
C7 C1 C2 C3 -179.9(5) . . . . ?
C6 C1 C2 C8 -179.5(5) . . . . ?
C7 C1 C2 C8 0.6(6) . . . . ?
C1 C2 C3 C4 -0.6(8) . . . . ?
C8 C2 C3 C4 178.8(5) . . . . ?
C2 C3 C4 C5 0.2(9) . . . . ?
C3 C4 C5 C6 0.9(9) . . . . ?
C2 C1 C6 C5 0.9(8) . . . . ?
C7 C1 C6 C5 -179.1(5) . . . . ?
C4 C5 C6 C1 -1.4(8) . . . . ?
C6 C1 C7 O1 0.8(10) . . . . ?
C2 C1 C7 O1 -179.3(6) . . . . ?
C6 C1 C7 N1 179.8(5) . . . . ?
C2 C1 C7 N1 -0.3(6) . . . . ?
C1 C2 C8 O2 179.1(6) . . . . ?
C3 C2 C8 O2 -0.4(10) . . . . ?
C1 C2 C8 N1 -0.7(6) . . . . ?
C3 C2 C8 N1 179.8(6) . . . . ?
O1 C7 N1 C8 178.9(5) . . . . ?
C1 C7 N1 C8 -0.2(6) . . . . ?
O1 C7 N1 I1 2.4(8) . . . . ?
C1 C7 N1 I1 -176.7(3) . . . . ?
O2 C8 N1 C7 -179.3(5) . . . . ?
C2 C8 N1 C7 0.5(6) . . . . ?
O2 C8 N1 I1 -3.0(8) . . . . ?
C2 C8 N1 I1 176.8(3) . . . . ?
